data_7104080
loop_
_publ_author_name
'Atwood, Jerry L.'
'Szumna, Agnieszka'

_publ_section_title
;
 Anion-sealed single-molecule capsules
;
_journal_coden_ASTM CHCOFS
_journal_issue 8
_journal_name_full
;
 Chemical Communications (Cambridge, United Kingdom)
;
_journal_page_first 940
_journal_page_last 941
_journal_paper_doi 10.1039/b301511d
_journal_year 2003
_chemical_formula_sum 'C126.5 H118.5 Cl N13.5 O21'
_chemical_formula_weight 2199.30
_space_group_IT_number 14
_symmetry_cell_setting monoclinic
_symmetry_space_group_name_Hall '-P 2ybc'
_symmetry_space_group_name_H-M 'P 1 21/c 1'
_atom_sites_solution_hydrogens geom
_atom_sites_solution_primary direct
_atom_sites_solution_secondary difmap
_audit_creation_method SHELXL-97
_cell_angle_alpha 90.00
_cell_angle_beta 99.032(7)
_cell_angle_gamma 90.00
_cell_formula_units_Z 4
_cell_length_a 18.891(7)
_cell_length_b 15.913(6)
_cell_length_c 37.075(14)
_cell_measurement_reflns_used 28678
_cell_measurement_temperature 173(2)
_cell_measurement_theta_max 22.58
_cell_measurement_theta_min 1.40
_cell_volume 11007(7)
_computing_cell_refinement 'SMART (Bruker-Nonius)'
_computing_data_collection 'SMART (Bruker-Nonius)'
_computing_data_reduction 'SAINT (Bruker-Nonius)'
_computing_molecular_graphics 'X-Seed (L. Barbour)'
_computing_publication_material 'X-Seed (L. Barbour)'
_computing_structure_refinement 'SHELXL-97 (Sheldrick, 1997)'
_computing_structure_solution
;
DIRDIF-99 (P.T. Beurskens, G. P.T. Beurskens, R. de Gelder, S. Garcia-Granda, 
I. Israel, R.O. Gould, J. M. M. Smits)
;
_diffrn_ambient_temperature 173(2)
_diffrn_measured_fraction_theta_full 0.991
_diffrn_measured_fraction_theta_max 0.991
_diffrn_measurement_device_type 'SMART CCD'
_diffrn_radiation_monochromator graphite
_diffrn_radiation_source 'fine-focus sealed tube'
_diffrn_radiation_type MoK\a
_diffrn_radiation_wavelength 0.71073
_diffrn_reflns_av_R_equivalents 0.1671
_diffrn_reflns_av_sigmaI/netI 0.3035
_diffrn_reflns_limit_h_max 20
_diffrn_reflns_limit_h_min -17
_diffrn_reflns_limit_k_max 16
_diffrn_reflns_limit_k_min -17
_diffrn_reflns_limit_l_max 18
_diffrn_reflns_limit_l_min -40
_diffrn_reflns_number 28678
_diffrn_reflns_theta_full 22.58
_diffrn_reflns_theta_max 22.58
_diffrn_reflns_theta_min 1.40
_exptl_absorpt_coefficient_mu 0.115
_exptl_absorpt_correction_T_max 0.962
_exptl_absorpt_correction_T_min 0.520
_exptl_absorpt_correction_type experimental
_exptl_crystal_colour yellow
_exptl_crystal_density_diffrn 1.327
_exptl_crystal_density_method 'not measured'
_exptl_crystal_F_000 4628
_exptl_crystal_size_max 0.15
_exptl_crystal_size_mid 0.15
_exptl_crystal_size_min 0.02
_refine_diff_density_max 1.220
_refine_diff_density_min -0.608
_refine_diff_density_rms 0.099
_refine_ls_extinction_method none
_refine_ls_goodness_of_fit_ref 1.199
_refine_ls_hydrogen_treatment mixed
_refine_ls_matrix_type full
_refine_ls_number_parameters 1385
_refine_ls_number_reflns 14428
_refine_ls_number_restraints 10
_refine_ls_restrained_S_all 1.200
_refine_ls_R_factor_all 0.2923
_refine_ls_R_factor_gt 0.1307
_refine_ls_shift/su_max 0.275
_refine_ls_shift/su_mean 0.006
_refine_ls_structure_factor_coef Fsqd
_refine_ls_weighting_details 'calc w=1/[\s^2^(Fo^2^)+(0.1000P)^2^+0.0000P] where P=(Fo^2^+2Fc^2^)/3'
_refine_ls_weighting_scheme calc
_refine_ls_wR_factor_gt 0.2865
_refine_ls_wR_factor_ref 0.3429
_reflns_number_gt 5261
_reflns_number_total 14428
_reflns_threshold_expression >2sigma(I)
_cod_data_source_file b301511d.txt
_cod_data_source_block 3xTMACl
_cod_original_sg_symbol_H-M P21/c
_cod_original_formula_sum 'C126.50 H118.50 Cl N13.50 O21'
_cod_database_code 7104080

loop_
_symmetry_equiv_pos_as_xyz
'x, y, z'
'-x, y+1/2, -z+1/2'
'-x, -y, -z'
'x, -y-1/2, z-1/2'

loop_
_atom_site_label
_atom_site_type_symbol
_atom_site_fract_x
_atom_site_fract_y
_atom_site_fract_z
_atom_site_U_iso_or_equiv
_atom_site_adp_type
_atom_site_occupancy
_atom_site_symmetry_multiplicity
_atom_site_calc_flag
_atom_site_refinement_flags
_atom_site_disorder_assembly
_atom_site_disorder_group
Cl1 Cl 0.27179(16) 0.48021(17) 0.33331(9) 0.0413(9) Uani 1 1 d . . .
O1 O 0.1047(4) 0.2060(4) 0.15010(19) 0.0283(19) Uiso 1 1 d . . .
N1 N 0.0531(6) 0.2335(6) 0.2042(3) 0.039(3) Uani 1 1 d . . .
C1 C 0.1138(6) 0.3144(6) 0.1074(3) 0.027(3) Uani 1 1 d . . .
O2 O -0.0306(4) 0.4554(4) 0.1563(2) 0.044(2) Uani 1 1 d . . .
H2 H -0.0408 0.5016 0.1458 0.053 Uiso 1 1 calc R . .
N2 N 0.2673(6) 0.2697(5) 0.3268(3) 0.038(3) Uani 1 1 d . . .
H1 H 0.2668 0.3186 0.3378 0.046 Uiso 1 1 calc R . .
C2 C 0.0842(5) 0.2872(6) 0.1370(3) 0.025(3) Uani 1 1 d . . .
O3 O -0.0153(4) 0.6242(4) 0.1488(2) 0.0275(19) Uani 1 1 d . . .
N3 N 0.0179(5) 0.7097(6) 0.2019(3) 0.034(3) Uani 1 1 d . . .
C3 C 0.0392(6) 0.3332(7) 0.1539(3) 0.028(3) Uani 1 1 d . . .
O4 O 0.1948(4) 0.7934(4) 0.15775(19) 0.035(2) Uani 1 1 d . . .
H4 H 0.2313 0.8019 0.1479 0.042 Uiso 1 1 calc R . .
N4 N 0.0894(5) 0.4998(5) 0.3244(2) 0.032(2) Uani 1 1 d . . .
H3 H 0.1354 0.4943 0.3328 0.038 Uiso 1 1 calc R . .
C4 C 0.0175(6) 0.4122(7) 0.1384(3) 0.035(3) Uani 1 1 d . . .
O5 O 0.3386(4) 0.7620(4) 0.1551(2) 0.035(2) Uani 1 1 d . . .
N5 N 0.4228(5) 0.7323(6) 0.2081(3) 0.043(3) Uani 1 1 d . . .
C5 C 0.0425(5) 0.4432(6) 0.1079(3) 0.025(3) Uani 1 1 d . . .
O6 O 0.4777(4) 0.5126(4) 0.1585(2) 0.047(2) Uani 1 1 d . . .
H6 H 0.4819 0.4675 0.1472 0.056 Uiso 1 1 calc R . .
N6 N 0.2763(5) 0.6914(5) 0.3286(3) 0.040(3) Uani 1 1 d . . .
H5 H 0.2820 0.6416 0.3391 0.048 Uiso 1 1 calc R . .
C6 C 0.0164(6) 0.5290(6) 0.0911(3) 0.029(3) Uani 1 1 d . . .
O7 O 0.4559(4) 0.3462(5) 0.1504(2) 0.038(2) Uani 1 1 d . . .
N7 N 0.4498(5) 0.2615(6) 0.2032(3) 0.034(3) Uani 1 1 d . . .
C7 C 0.0668(5) 0.5989(6) 0.1072(3) 0.020(3) Uani 1 1 d . . .
O8 O 0.2497(4) 0.1768(4) 0.1541(2) 0.037(2) Uani 1 1 d . . .
H8 H 0.2074 0.1686 0.1437 0.044 Uiso 1 1 calc R . .
N8 N 0.4475(6) 0.4658(6) 0.3266(3) 0.043(3) Uani 1 1 d . . .
H7 H 0.4069 0.4663 0.3354 0.051 Uiso 1 1 calc R . .
C8 C 0.0487(6) 0.6447(7) 0.1366(3) 0.025(3) Uani 1 1 d . . .
O9 O 0.3268(6) 0.1438(5) 0.3281(3) 0.073(3) Uani 1 1 d . . .
C9 C 0.0936(6) 0.7088(6) 0.1544(3) 0.026(3) Uani 1 1 d . . .
O10 O -0.0238(5) 0.4679(5) 0.3326(3) 0.060(3) Uani 1 1 d . . .
N10 N 0.3723(9) 0.8050(14) 0.4815(5) 0.101(6) Uani 1 1 d . . .
C10 C 0.1546(5) 0.7287(6) 0.1396(3) 0.018(3) Uiso 1 1 d . . .
O11 O 0.2257(5) 0.8202(5) 0.3315(2) 0.069(3) Uani 1 1 d . . .
N11 N 0.1751(7) 0.9825(9) 0.4905(4) 0.069(4) Uani 1 1 d . . .
C11 C 0.1746(6) 0.6867(6) 0.1095(3) 0.024(3) Uani 1 1 d . . .
O12 O 0.5595(5) 0.5165(6) 0.3330(3) 0.070(3) Uani 1 1 d . . .
N12 N 0.3022(10) 0.0693(12) 0.0017(6) 0.109(6) Uani 1 1 d . . .
C12 C 0.2415(6) 0.7126(6) 0.0943(3) 0.030(3) Uani 1 1 d . . .
O13 O 0.3466(10) 0.7349(9) 0.4764(4) 0.164(8) Uani 1 1 d . . .
N13 N 0.1637(10) 0.9507(11) 0.2769(5) 0.122(6) Uiso 1 1 d . . .
C13 C 0.3034(6) 0.6580(6) 0.1096(3) 0.029(3) Uani 1 1 d . . .
O14 O 0.3947(8) 0.8330(10) 0.5121(4) 0.130(5) Uani 1 1 d . . .
C14 C 0.3522(6) 0.6827(6) 0.1404(4) 0.033(3) Uani 1 1 d . . .
O15 O 0.1415(7) 0.9151(7) 0.4893(3) 0.093(4) Uani 1 1 d . . .
C15 C 0.4089(6) 0.6342(7) 0.1574(3) 0.031(3) Uani 1 1 d . . .
O16 O 0.1897(6) 1.0206(7) 0.5194(3) 0.087(4) Uani 1 1 d . . .
C16 C 0.4202(6) 0.5555(7) 0.1416(4) 0.036(3) Uani 1 1 d . . .
O17 O 0.3090(9) 0.0336(9) -0.0259(4) 0.146(6) Uani 1 1 d . . .
C17 C 0.3755(6) 0.5284(6) 0.1106(3) 0.027(3) Uani 1 1 d . . .
O18 O 0.2838(8) 0.1451(10) 0.0020(4) 0.132(5) Uani 1 1 d . . .
C18 C 0.3928(6) 0.4433(6) 0.0916(3) 0.026(3) Uani 1 1 d . . .
O19 O 0.1138(8) 0.8968(9) 0.2688(4) 0.138(5) Uiso 1 1 d . . .
C19 C 0.3506(6) 0.3725(7) 0.1063(3) 0.027(3) Uani 1 1 d . . .
O20 O 0.1627(7) 0.9895(8) 0.3075(4) 0.125(4) Uiso 1 1 d . . .
C20 C 0.3840(6) 0.3247(7) 0.1368(3) 0.028(3) Uani 1 1 d . . .
C21 C 0.3499(6) 0.2602(6) 0.1522(3) 0.028(3) Uani 1 1 d . . .
C22 C 0.2800(6) 0.2429(6) 0.1367(3) 0.026(3) Uani 1 1 d . . .
C23 C 0.2437(6) 0.2841(6) 0.1064(3) 0.027(3) Uani 1 1 d . . .
C24 C 0.1673(6) 0.2598(6) 0.0897(3) 0.027(3) Uani 1 1 d . . .
C25 C 0.0927(5) 0.3914(6) 0.0932(3) 0.029(3) Uani 1 1 d . . .
H25 H 0.1124 0.4113 0.0727 0.035 Uiso 1 1 calc R . .
C26 C 0.1293(6) 0.6207(6) 0.0953(3) 0.026(3) Uani 1 1 d . . .
H26 H 0.1432 0.5887 0.0759 0.031 Uiso 1 1 calc R . .
C27 C 0.3176(6) 0.5788(6) 0.0950(3) 0.028(3) Uani 1 1 d . . .
H27 H 0.2870 0.5590 0.0739 0.034 Uiso 1 1 calc R . .
C28 C 0.2808(6) 0.3497(6) 0.0930(3) 0.027(3) Uani 1 1 d . . .
H28 H 0.2563 0.3813 0.0732 0.032 Uiso 1 1 calc R . .
C29 C 0.0595(6) 0.1767(7) 0.1767(3) 0.039(3) Uani 1 1 d . . .
H29A H 0.0111 0.1638 0.1635 0.047 Uiso 1 1 calc R . .
H29B H 0.0800 0.1238 0.1879 0.047 Uiso 1 1 calc R . .
C30 C 0.0137(7) 0.3066(7) 0.1880(3) 0.044(4) Uani 1 1 d . . .
H30A H 0.0196 0.3536 0.2057 0.052 Uiso 1 1 calc R . .
H30B H -0.0380 0.2928 0.1825 0.052 Uiso 1 1 calc R . .
C31 C 0.1100(7) 0.2427(7) 0.2330(4) 0.036(3) Uani 1 1 d . . .
C32 C 0.1031(7) 0.3015(7) 0.2621(4) 0.038(3) Uani 1 1 d . . .
H32 H 0.0618 0.3361 0.2607 0.045 Uiso 1 1 calc R . .
C33 C 0.1558(7) 0.3067(7) 0.2914(4) 0.044(4) Uani 1 1 d . . .
H33 H 0.1507 0.3471 0.3096 0.053 Uiso 1 1 calc R . .
C34 C 0.2169(7) 0.2569(7) 0.2964(4) 0.033(3) Uani 1 1 d . . .
C35 C 0.2249(7) 0.2024(6) 0.2675(4) 0.036(3) Uani 1 1 d . . .
H35 H 0.2669 0.1691 0.2689 0.044 Uiso 1 1 calc R . .
C36 C 0.1720(7) 0.1966(7) 0.2372(4) 0.040(3) Uani 1 1 d . . .
H36 H 0.1791 0.1587 0.2182 0.047 Uiso 1 1 calc R . .
C37 C 0.3185(7) 0.2130(8) 0.3416(4) 0.041(3) Uani 1 1 d . . .
C38 C 0.3698(7) 0.2431(8) 0.3737(4) 0.042(3) Uani 1 1 d . . .
C39 C 0.3567(9) 0.3082(8) 0.3960(4) 0.065(4) Uani 1 1 d . . .
H39 H 0.3133 0.3394 0.3910 0.079 Uiso 1 1 calc R . .
C40 C 0.4080(10) 0.3281(10) 0.4262(5) 0.083(6) Uani 1 1 d . . .
H40 H 0.3989 0.3744 0.4410 0.099 Uiso 1 1 calc R . .
C41 C 0.4703(10) 0.2848(10) 0.4355(4) 0.080(5) Uani 1 1 d . . .
H41 H 0.5032 0.2989 0.4568 0.096 Uiso 1 1 calc R . .
C42 C 0.4845(9) 0.2176(11) 0.4124(4) 0.078(5) Uani 1 1 d . . .
H42 H 0.5283 0.1874 0.4175 0.093 Uiso 1 1 calc R . .
C43 C 0.4349(8) 0.1963(8) 0.3828(4) 0.057(4) Uani 1 1 d . . .
H43 H 0.4438 0.1498 0.3680 0.068 Uiso 1 1 calc R . .
C44 C -0.0364(6) 0.6890(7) 0.1740(3) 0.033(3) Uani 1 1 d . . .
H44A H -0.0517 0.7403 0.1598 0.040 Uiso 1 1 calc R . .
H44B H -0.0779 0.6681 0.1846 0.040 Uiso 1 1 calc R . .
C45 C 0.0762(6) 0.7542(6) 0.1867(3) 0.031(3) Uani 1 1 d . . .
H45A H 0.0606 0.8122 0.1797 0.037 Uiso 1 1 calc R . .
H45B H 0.1194 0.7577 0.2056 0.037 Uiso 1 1 calc R . .
C46 C 0.0378(6) 0.6532(7) 0.2316(3) 0.029(3) Uani 1 1 d . . .
C47 C 0.0912(6) 0.6759(7) 0.2597(3) 0.031(3) Uani 1 1 d . . .
H47 H 0.1164 0.7270 0.2581 0.037 Uiso 1 1 calc R . .
C48 C 0.1086(6) 0.6247(7) 0.2905(3) 0.035(3) Uani 1 1 d . . .
H48 H 0.1453 0.6411 0.3098 0.042 Uiso 1 1 calc R . .
C49 C 0.0712(7) 0.5487(7) 0.2927(4) 0.029(3) Uani 1 1 d . . .
C50 C 0.0181(7) 0.5287(8) 0.2652(4) 0.042(3) Uani 1 1 d . . .
H50 H -0.0089 0.4792 0.2675 0.050 Uiso 1 1 calc R . .
C51 C 0.0012(6) 0.5772(7) 0.2339(3) 0.031(3) Uani 1 1 d . . .
H51 H -0.0344 0.5592 0.2144 0.037 Uiso 1 1 calc R . .
C52 C 0.0428(9) 0.4600(7) 0.3434(4) 0.046(4) Uani 1 1 d . . .
C53 C 0.0718(9) 0.4133(7) 0.3762(4) 0.043(4) Uani 1 1 d . . .
C54 C 0.1417(9) 0.4096(8) 0.3899(4) 0.062(4) Uani 1 1 d . . .
H54 H 0.1753 0.4405 0.3786 0.075 Uiso 1 1 calc R . .
C55 C 0.1662(10) 0.3593(11) 0.4216(4) 0.089(6) Uani 1 1 d . . .
H55 H 0.2157 0.3573 0.4315 0.107 Uiso 1 1 calc R . .
C56 C 0.1183(12) 0.3152(11) 0.4372(5) 0.086(6) Uani 1 1 d . . .
H56 H 0.1338 0.2819 0.4582 0.104 Uiso 1 1 calc R . .
C57 C 0.0467(14) 0.3185(10) 0.4224(5) 0.102(7) Uani 1 1 d . . .
H57 H 0.0136 0.2863 0.4335 0.122 Uiso 1 1 calc R . .
C58 C 0.0216(8) 0.3662(9) 0.3926(4) 0.067(5) Uani 1 1 d . . .
H58 H -0.0281 0.3678 0.3831 0.080 Uiso 1 1 calc R . .
C59 C 0.3995(7) 0.7918(7) 0.1794(4) 0.050(4) Uani 1 1 d . . .
H59A H 0.3873 0.8456 0.1904 0.060 Uiso 1 1 calc R . .
H59B H 0.4392 0.8026 0.1655 0.060 Uiso 1 1 calc R . .
C60 C 0.4536(6) 0.6601(7) 0.1929(3) 0.039(3) Uani 1 1 d . . .
H60A H 0.4565 0.6128 0.2105 0.047 Uiso 1 1 calc R . .
H60B H 0.5028 0.6736 0.1888 0.047 Uiso 1 1 calc R . .
C61 C 0.3827(7) 0.7203(7) 0.2374(4) 0.040(3) Uani 1 1 d . . .
C62 C 0.4055(6) 0.6644(7) 0.2660(4) 0.040(3) Uani 1 1 d . . .
H62 H 0.4475 0.6320 0.2653 0.048 Uiso 1 1 calc R . .
C63 C 0.3697(6) 0.6552(7) 0.2942(4) 0.041(3) Uani 1 1 d . . .
H63 H 0.3852 0.6133 0.3119 0.049 Uiso 1 1 calc R . .
C64 C 0.3110(7) 0.7044(7) 0.2986(4) 0.042(4) Uani 1 1 d . . .
C65 C 0.2872(7) 0.7621(7) 0.2700(4) 0.047(4) Uani 1 1 d . . .
H65 H 0.2472 0.7971 0.2717 0.056 Uiso 1 1 calc R . .
C66 C 0.3209(6) 0.7681(7) 0.2402(4) 0.040(3) Uani 1 1 d . . .
H66 H 0.3024 0.8051 0.2209 0.047 Uiso 1 1 calc R . .
C67 C 0.2344(7) 0.7472(8) 0.3436(4) 0.048(4) Uani 1 1 d . . .
C68 C 0.1991(7) 0.7189(8) 0.3748(4) 0.044(4) Uani 1 1 d . . .
C69 C 0.2197(10) 0.6486(8) 0.3960(4) 0.080(5) Uani 1 1 d . . .
H69 H 0.2584 0.6150 0.3908 0.096 Uiso 1 1 calc R . .
C70 C 0.1838(12) 0.6265(10) 0.4251(4) 0.097(7) Uani 1 1 d . . .
H70 H 0.1999 0.5797 0.4401 0.117 Uiso 1 1 calc R . .
C71 C 0.1280(10) 0.6703(11) 0.4316(5) 0.083(6) Uani 1 1 d . . .
H71 H 0.1024 0.6532 0.4505 0.100 Uiso 1 1 calc R . .
C72 C 0.1074(9) 0.7392(13) 0.4118(4) 0.086(6) Uani 1 1 d . . .
H72 H 0.0680 0.7711 0.4174 0.104 Uiso 1 1 calc R . .
C73 C 0.1415(7) 0.7650(8) 0.3835(4) 0.053(4) Uani 1 1 d . . .
H73 H 0.1258 0.8141 0.3700 0.063 Uiso 1 1 calc R . .
C74 C 0.4900(6) 0.2832(8) 0.1755(3) 0.042(3) Uani 1 1 d . . .
H74A H 0.4980 0.2319 0.1615 0.050 Uiso 1 1 calc R . .
H74B H 0.5375 0.3044 0.1870 0.050 Uiso 1 1 calc R . .
C75 C 0.3825(7) 0.2174(7) 0.1862(3) 0.041(3) Uani 1 1 d . . .
H75A H 0.3938 0.1585 0.1806 0.050 Uiso 1 1 calc R . .
H75B H 0.3479 0.2165 0.2036 0.050 Uiso 1 1 calc R . .
C76 C 0.4459(6) 0.3170(7) 0.2323(3) 0.029(3) Uani 1 1 d . . .
C77 C 0.4080(6) 0.2956(7) 0.2602(4) 0.039(3) Uani 1 1 d . . .
H77 H 0.3800 0.2457 0.2581 0.047 Uiso 1 1 calc R . .
C78 C 0.4100(6) 0.3441(7) 0.2902(4) 0.039(3) Uani 1 1 d . . .
H78 H 0.3838 0.3268 0.3088 0.047 Uiso 1 1 calc R . .
C79 C 0.4489(6) 0.4180(7) 0.2949(3) 0.033(3) Uani 1 1 d . . .
C80 C 0.4869(6) 0.4411(7) 0.2665(4) 0.040(3) Uani 1 1 d . . .
H80 H 0.5138 0.4917 0.2687 0.047 Uiso 1 1 calc R . .
C81 C 0.4861(6) 0.3929(7) 0.2361(3) 0.033(3) Uani 1 1 d . . .
H81 H 0.5122 0.4100 0.2174 0.040 Uiso 1 1 calc R . .
C82 C 0.5018(8) 0.5107(8) 0.3449(4) 0.043(4) Uani 1 1 d . . .
C83 C 0.4915(8) 0.5539(7) 0.3793(4) 0.045(4) Uani 1 1 d . . .
C84 C 0.4324(9) 0.5427(11) 0.3964(5) 0.083(5) Uani 1 1 d . . .
H84 H 0.3957 0.5055 0.3857 0.100 Uiso 1 1 calc R . .
C85 C 0.4244(11) 0.5834(14) 0.4286(6) 0.118(8) Uani 1 1 d . . .
H85 H 0.3825 0.5759 0.4395 0.141 Uiso 1 1 calc R . .
C86 C 0.4785(14) 0.6344(14) 0.4441(6) 0.117(8) Uani 1 1 d . . .
H86 H 0.4758 0.6590 0.4672 0.140 Uiso 1 1 calc R . .
C87 C 0.5387(14) 0.6521(10) 0.4269(6) 0.109(8) Uani 1 1 d . . .
H87 H 0.5738 0.6920 0.4368 0.131 Uiso 1 1 calc R . .
C88 C 0.5442(9) 0.6082(10) 0.3947(5) 0.080(5) Uani 1 1 d . . .
H88 H 0.5853 0.6162 0.3833 0.096 Uiso 1 1 calc R . .
C89 C 0.0090(6) 0.5255(6) 0.0489(3) 0.034(3) Uani 1 1 d . . .
H89A H 0.0567 0.5174 0.0416 0.041 Uiso 1 1 calc R . .
H89B H -0.0218 0.4775 0.0395 0.041 Uiso 1 1 calc R . .
C90 C -0.0242(7) 0.6074(7) 0.0326(3) 0.046(4) Uani 1 1 d . . .
H90A H -0.0683 0.6191 0.0425 0.069 Uiso 1 1 calc R . .
H90B H -0.0353 0.6020 0.0060 0.069 Uiso 1 1 calc R . .
H90C H 0.0098 0.6536 0.0388 0.069 Uiso 1 1 calc R . .
C91 C 0.2288(7) 0.7123(7) 0.0518(3) 0.044(4) Uani 1 1 d . . .
H91A H 0.2744 0.7260 0.0431 0.053 Uiso 1 1 calc R . .
H91B H 0.2144 0.6551 0.0430 0.053 Uiso 1 1 calc R . .
C92 C 0.1714(7) 0.7748(8) 0.0353(4) 0.062(4) Uani 1 1 d . . .
H92A H 0.1255 0.7597 0.0427 0.093 Uiso 1 1 calc R . .
H92B H 0.1668 0.7733 0.0086 0.093 Uiso 1 1 calc R . .
H92C H 0.1852 0.8315 0.0441 0.093 Uiso 1 1 calc R . .
C93 C 0.3786(7) 0.4504(7) 0.0506(4) 0.054(4) Uani 1 1 d . . .
H93A H 0.4060 0.4986 0.0430 0.065 Uiso 1 1 calc R . .
H93B H 0.3271 0.4621 0.0427 0.065 Uiso 1 1 calc R . .
C94 C 0.3995(7) 0.3694(7) 0.0307(4) 0.061(4) Uani 1 1 d . . .
H94A H 0.4457 0.3483 0.0431 0.091 Uiso 1 1 calc R . .
H94B H 0.4031 0.3829 0.0053 0.091 Uiso 1 1 calc R . .
H94C H 0.3627 0.3263 0.0313 0.091 Uiso 1 1 calc R . .
C95 C 0.1519(6) 0.2623(6) 0.0486(3) 0.037(3) Uani 1 1 d . . .
H95A H 0.1880 0.2281 0.0386 0.045 Uiso 1 1 calc R . .
H95B H 0.1559 0.3209 0.0402 0.045 Uiso 1 1 calc R . .
C96 C 0.0776(8) 0.2290(8) 0.0342(4) 0.069(4) Uani 1 1 d . . .
H96A H 0.0699 0.1761 0.0465 0.103 Uiso 1 1 calc R . .
H96B H 0.0734 0.2192 0.0078 0.103 Uiso 1 1 calc R . .
H96C H 0.0416 0.2702 0.0389 0.103 Uiso 1 1 calc R . .
N100 N 0.2343(5) 0.4824(5) 0.2054(3) 0.035(3) Uani 1 1 d D . .
C101 C 0.2300(10) 0.4862(11) 0.1667(4) 0.145(8) Uiso 1 1 d D . .
H10A H 0.2070 0.5390 0.1576 0.218 Uiso 1 1 calc R . .
H10B H 0.2018 0.4386 0.1555 0.218 Uiso 1 1 calc R . .
H10C H 0.2784 0.4837 0.1603 0.218 Uiso 1 1 calc R . .
C102 C 0.1606(9) 0.4971(12) 0.2122(5) 0.151(8) Uiso 1 1 d D . .
H10D H 0.1571 0.4824 0.2375 0.226 Uiso 1 1 calc R . .
H10E H 0.1274 0.4621 0.1956 0.226 Uiso 1 1 calc R . .
H10F H 0.1483 0.5565 0.2080 0.226 Uiso 1 1 calc R . .
C103 C 0.2400(14) 0.3924(12) 0.2137(6) 0.233(14) Uiso 1 1 d D . .
H10G H 0.2859 0.3711 0.2083 0.349 Uiso 1 1 calc R . .
H10H H 0.2006 0.3624 0.1988 0.349 Uiso 1 1 calc R . .
H10I H 0.2374 0.3835 0.2396 0.349 Uiso 1 1 calc R . .
C104 C 0.2711(18) 0.554(2) 0.2206(8) 0.40(3) Uiso 1 1 d D . .
H10J H 0.2430 0.6045 0.2126 0.602 Uiso 1 1 calc R . .
H10K H 0.3178 0.5577 0.2123 0.602 Uiso 1 1 calc R . .
H10L H 0.2781 0.5505 0.2473 0.602 Uiso 1 1 calc R . .
C105 C 0.3804(9) 0.8647(13) 0.4521(5) 0.073(5) Uani 1 1 d . . .
C106 C 0.3664(8) 0.8333(12) 0.4170(6) 0.090(6) Uani 1 1 d . . .
H106 H 0.3517 0.7766 0.4128 0.109 Uiso 1 1 calc R . .
C107 C 0.3741(9) 0.8859(15) 0.3881(6) 0.096(6) Uani 1 1 d . . .
H107 H 0.3677 0.8640 0.3640 0.115 Uiso 1 1 calc R . .
C108 C 0.3900(9) 0.9646(14) 0.3934(6) 0.087(6) Uani 1 1 d . . .
H108 H 0.3897 1.0010 0.3731 0.105 Uiso 1 1 calc R . .
C109 C 0.4073(10) 0.9954(11) 0.4279(6) 0.101(6) Uani 1 1 d . . .
H109 H 0.4232 1.0519 0.4314 0.121 Uiso 1 1 calc R . .
C110 C 0.4018(10) 0.9455(12) 0.4581(5) 0.091(6) Uani 1 1 d . . .
H110 H 0.4127 0.9673 0.4821 0.110 Uiso 1 1 calc R . .
C111 C 0.1948(8) 1.0162(10) 0.4564(5) 0.060(4) Uani 1 1 d . . .
C112 C 0.2228(9) 1.0958(12) 0.4582(6) 0.096(6) Uani 1 1 d . . .
H112 H 0.2324 1.1272 0.4802 0.115 Uiso 1 1 calc R . .
C113 C 0.2362(13) 1.1270(14) 0.4238(10) 0.170(14) Uani 1 1 d . . .
H113 H 0.2533 1.1827 0.4220 0.204 Uiso 1 1 calc R . .
C114 C 0.2239(14) 1.0746(17) 0.3921(8) 0.162(12) Uani 1 1 d . . .
H114 H 0.2336 1.0946 0.3692 0.195 Uiso 1 1 calc R . .
C115 C 0.1985(8) 0.9974(14) 0.3951(5) 0.096(6) Uani 1 1 d . . .
H115 H 0.1901 0.9626 0.3741 0.115 Uiso 1 1 calc R . .
C116 C 0.1844(9) 0.9672(12) 0.4270(5) 0.086(6) Uani 1 1 d . . .
H116 H 0.1672 0.9114 0.4285 0.104 Uiso 1 1 calc R . .
C117 C 0.3084(9) 0.0219(13) 0.0362(6) 0.085(5) Uani 1 1 d . . .
C118 C 0.2860(10) 0.0611(12) 0.0660(6) 0.114(7) Uani 1 1 d . . .
H118 H 0.2658 0.1159 0.0643 0.137 Uiso 1 1 calc R . .
C119 C 0.2952(12) 0.0147(14) 0.0985(5) 0.129(8) Uani 1 1 d . . .
H119 H 0.2825 0.0398 0.1199 0.155 Uiso 1 1 calc R . .
C120 C 0.3210(12) -0.0627(12) 0.1005(8) 0.138(10) Uani 1 1 d . . .
H120 H 0.3243 -0.0958 0.1221 0.166 Uiso 1 1 calc R . .
C121 C 0.3449(11) -0.0947(15) 0.0661(12) 0.181(17) Uani 1 1 d . . .
H121 H 0.3634 -0.1502 0.0661 0.217 Uiso 1 1 calc R . .
C122 C 0.3415(16) -0.0486(13) 0.0350(10) 0.199(18) Uani 1 1 d . . .
H122 H 0.3616 -0.0665 0.0143 0.239 Uiso 1 1 calc R . .
C123 C 0.2130(8) 0.9650(9) 0.2565(4) 0.065(4) Uiso 1 1 d . . .
C124 C 0.2791(8) 0.9924(9) 0.2703(4) 0.076(5) Uiso 1 1 d . . .
H124 H 0.2863 0.9967 0.2962 0.091 Uiso 1 1 calc R . .
C125 C 0.3359(11) 1.0146(11) 0.2565(5) 0.109(6) Uiso 1 1 d . . .
H125 H 0.3821 1.0314 0.2682 0.131 Uiso 1 1 calc R . .
C126 C 0.3064(8) 1.0056(8) 0.2162(4) 0.066(4) Uiso 1 1 d . . .
H126 H 0.3398 1.0199 0.2005 0.079 Uiso 1 1 calc R . .
C127 C 0.2396(8) 0.9803(9) 0.1975(4) 0.078(5) Uiso 1 1 d . . .
H127 H 0.2312 0.9779 0.1716 0.094 Uiso 1 1 calc R . .
C128 C 0.1843(8) 0.9584(8) 0.2178(4) 0.065(4) Uiso 1 1 d . . .
H128 H 0.1369 0.9421 0.2078 0.077 Uiso 1 1 calc R . .
O130 O 0.0831(16) -0.0170(18) 0.0429(9) 0.117(11) Uiso 0.50 1 d P . .
C130 C 0.1165(17) 0.0006(19) 0.0487(9) 0.052(9) Uiso 0.50 1 d P . .
C133 C -0.0169(19) 0.008(2) 0.0433(11) 0.096(11) Uiso 0.50 1 d P . .
C134 C 0.056(3) 0.012(3) 0.0717(13) 0.145(16) Uiso 0.50 1 d P . .
O135 O 0.1386(15) -0.0053(16) -0.0025(7) 0.130(10) Uiso 0.50 1 d P . .
C135 C 0.0331(9) -0.0034(11) -0.0073(6) 0.105(6) Uiso 1 1 d . . .
N136 N 0.1000(12) -0.0039(12) 0.0139(6) 0.040(5) Uiso 0.50 1 d P . .

loop_
_atom_site_aniso_label
_atom_site_aniso_U_11
_atom_site_aniso_U_22
_atom_site_aniso_U_33
_atom_site_aniso_U_23
_atom_site_aniso_U_13
_atom_site_aniso_U_12
Cl1 0.044(2) 0.0227(16) 0.059(2) -0.0015(16) 0.0138(18) -0.0003(15)
N1 0.048(7) 0.020(6) 0.052(8) 0.005(6) 0.013(6) 0.003(5)
C1 0.036(7) 0.004(6) 0.041(8) -0.005(6) 0.010(7) 0.006(5)
O2 0.046(5) 0.017(4) 0.073(6) 0.012(4) 0.020(5) 0.006(4)
N2 0.051(7) 0.015(6) 0.053(8) -0.002(6) 0.021(6) 0.008(6)
C2 0.019(7) 0.010(6) 0.045(8) 0.005(6) 0.002(6) 0.003(5)
O3 0.028(5) 0.012(4) 0.048(5) -0.011(4) 0.020(4) -0.002(4)
N3 0.024(6) 0.029(6) 0.047(7) 0.003(6) 0.002(6) 0.003(5)
C3 0.042(8) 0.014(6) 0.032(8) -0.005(6) 0.016(7) -0.020(6)
O4 0.045(5) 0.020(4) 0.042(5) -0.008(4) 0.017(4) -0.010(4)
N4 0.034(6) 0.032(6) 0.035(6) 0.001(5) 0.020(5) -0.008(5)
C4 0.027(7) 0.027(7) 0.057(9) -0.007(7) 0.027(7) -0.009(6)
O5 0.041(5) 0.008(4) 0.060(6) -0.011(4) 0.014(5) 0.001(4)
N5 0.052(7) 0.031(6) 0.049(8) -0.008(6) 0.018(6) -0.007(6)
C5 0.013(6) 0.016(6) 0.044(8) -0.014(6) -0.004(6) 0.002(5)
O6 0.037(5) 0.021(4) 0.079(7) -0.009(5) 0.004(5) 0.008(4)
N6 0.052(7) 0.014(5) 0.055(8) 0.000(5) 0.010(6) 0.005(5)
C6 0.050(8) 0.007(6) 0.027(8) 0.005(6) -0.008(6) -0.006(6)
O7 0.031(5) 0.036(5) 0.049(6) 0.002(4) 0.012(5) 0.011(4)
N7 0.026(6) 0.036(6) 0.042(7) 0.009(6) 0.010(6) 0.004(5)
C7 0.018(7) 0.008(6) 0.033(8) 0.009(6) 0.003(6) 0.003(5)
O8 0.044(5) 0.015(4) 0.050(6) 0.008(4) 0.000(4) -0.004(4)
N8 0.043(7) 0.027(6) 0.058(8) 0.003(6) 0.010(6) -0.002(6)
C8 0.028(7) 0.022(7) 0.024(7) 0.003(6) 0.003(6) 0.005(6)
O9 0.126(9) 0.024(5) 0.068(7) -0.001(5) 0.010(7) 0.022(6)
C9 0.038(8) 0.003(6) 0.039(8) -0.001(6) 0.012(6) 0.006(6)
O10 0.060(7) 0.056(6) 0.069(7) 0.006(5) 0.029(6) -0.007(6)
N10 0.088(13) 0.141(18) 0.080(14) -0.037(16) 0.029(11) 0.013(12)
O11 0.111(9) 0.025(5) 0.065(7) -0.010(5) 0.000(6) 0.020(5)
N11 0.079(10) 0.066(10) 0.057(10) -0.017(9) -0.010(8) 0.001(8)
C11 0.023(7) 0.020(6) 0.029(7) 0.010(6) 0.007(6) 0.006(6)
O12 0.056(7) 0.084(7) 0.066(7) -0.002(6) -0.005(6) -0.023(6)
N12 0.131(15) 0.090(14) 0.114(17) -0.019(14) 0.047(13) 0.004(12)
C12 0.039(8) 0.021(6) 0.031(8) 0.005(6) 0.005(6) 0.011(6)
O13 0.28(2) 0.073(9) 0.158(16) -0.023(10) 0.093(15) -0.043(12)
C13 0.036(8) 0.011(6) 0.041(8) 0.003(6) 0.008(7) -0.005(6)
O14 0.139(13) 0.144(13) 0.112(12) 0.024(11) 0.033(11) 0.017(10)
C14 0.033(8) 0.017(7) 0.054(9) 0.007(7) 0.028(8) -0.006(6)
O15 0.126(11) 0.063(8) 0.086(9) 0.002(7) 0.001(8) -0.015(7)
C15 0.010(6) 0.034(8) 0.051(9) -0.005(7) 0.008(6) -0.001(6)
O16 0.093(9) 0.105(9) 0.062(8) -0.026(7) 0.006(7) 0.007(7)
C16 0.020(8) 0.025(8) 0.069(11) 0.004(8) 0.025(8) -0.003(6)
O17 0.196(16) 0.144(13) 0.123(13) -0.039(11) 0.099(12) -0.039(11)
C17 0.039(8) 0.012(6) 0.036(8) 0.008(6) 0.026(7) -0.002(6)
O18 0.172(14) 0.114(11) 0.114(12) 0.024(10) 0.029(10) 0.038(11)
C18 0.043(8) 0.013(6) 0.026(8) -0.002(6) 0.018(6) -0.002(6)
C19 0.033(8) 0.024(7) 0.025(8) 0.000(6) 0.005(6) 0.013(6)
C20 0.021(7) 0.021(7) 0.044(9) -0.015(7) 0.011(7) 0.001(6)
C21 0.034(8) 0.015(6) 0.036(8) 0.003(6) 0.006(7) 0.008(6)
C22 0.034(8) 0.015(6) 0.029(8) 0.008(6) 0.010(6) 0.007(6)
C23 0.038(8) 0.007(6) 0.038(8) -0.009(6) 0.016(7) 0.001(6)
C24 0.044(8) 0.027(7) 0.007(7) -0.005(5) -0.002(6) -0.005(6)
C25 0.024(7) 0.020(7) 0.042(8) 0.000(6) 0.004(6) -0.003(6)
C26 0.031(7) 0.009(6) 0.038(8) 0.001(6) 0.008(6) 0.010(6)
C27 0.043(8) 0.014(6) 0.033(8) 0.006(6) 0.019(7) 0.010(6)
C28 0.039(8) 0.015(6) 0.029(8) 0.007(6) 0.009(7) 0.023(6)
C29 0.047(9) 0.025(7) 0.045(9) 0.005(7) 0.009(7) -0.007(6)
C30 0.044(8) 0.030(8) 0.061(10) 0.016(7) 0.022(8) -0.006(7)
C31 0.027(8) 0.025(7) 0.059(10) 0.018(7) 0.019(8) -0.001(7)
C32 0.034(8) 0.033(8) 0.051(10) 0.008(7) 0.022(8) 0.003(7)
C33 0.058(10) 0.018(7) 0.063(11) 0.001(7) 0.030(9) -0.018(7)
C34 0.041(9) 0.014(7) 0.043(9) 0.005(7) 0.008(7) 0.007(7)
C35 0.045(9) 0.012(6) 0.054(10) -0.004(7) 0.015(8) 0.015(6)
C36 0.059(10) 0.024(7) 0.039(9) -0.005(7) 0.018(8) 0.003(7)
C37 0.059(10) 0.023(8) 0.044(10) 0.013(8) 0.018(8) -0.004(8)
C38 0.061(10) 0.029(8) 0.038(9) 0.003(7) 0.013(8) 0.010(8)
C39 0.079(12) 0.057(10) 0.062(11) -0.007(9) 0.013(10) 0.032(9)
C40 0.093(14) 0.080(12) 0.067(13) -0.028(10) -0.013(11) 0.045(11)
C41 0.096(15) 0.076(12) 0.062(12) -0.031(10) -0.006(11) -0.002(11)
C42 0.074(13) 0.108(14) 0.054(12) 0.000(11) 0.017(10) 0.017(11)
C43 0.069(11) 0.053(10) 0.047(10) 0.000(8) 0.005(9) 0.022(9)
C44 0.028(8) 0.024(7) 0.052(9) -0.004(7) 0.015(7) 0.009(6)
C45 0.038(8) 0.008(6) 0.047(8) 0.012(6) 0.003(7) -0.009(6)
C46 0.028(7) 0.028(7) 0.036(8) -0.003(7) 0.020(7) 0.006(6)
C47 0.032(8) 0.024(7) 0.041(9) -0.011(7) 0.021(7) -0.015(6)
C48 0.041(8) 0.037(8) 0.027(8) -0.016(7) 0.004(7) -0.012(7)
C49 0.036(8) 0.021(7) 0.036(9) -0.010(7) 0.021(7) -0.001(6)
C50 0.038(9) 0.040(8) 0.055(10) -0.014(8) 0.029(8) -0.004(7)
C51 0.032(8) 0.027(7) 0.032(8) 0.000(7) 0.004(6) 0.001(6)
C52 0.067(11) 0.023(7) 0.054(10) -0.007(7) 0.025(9) -0.003(8)
C53 0.074(11) 0.022(7) 0.034(9) 0.001(7) 0.013(9) -0.009(8)
C54 0.086(13) 0.046(9) 0.060(12) 0.023(8) 0.031(10) 0.030(9)
C55 0.094(14) 0.109(14) 0.075(13) 0.036(12) 0.049(12) 0.020(12)
C56 0.114(17) 0.064(12) 0.089(15) 0.010(11) 0.041(15) 0.036(13)
C57 0.19(2) 0.061(12) 0.070(15) 0.018(11) 0.060(16) -0.043(15)
C58 0.091(12) 0.064(10) 0.048(10) 0.003(9) 0.017(9) -0.045(10)
C59 0.036(8) 0.020(7) 0.096(12) -0.003(8) 0.017(9) -0.014(7)
C60 0.026(7) 0.039(8) 0.055(9) 0.003(7) 0.013(7) 0.000(6)
C61 0.036(8) 0.026(7) 0.053(10) -0.003(7) -0.009(7) -0.004(7)
C62 0.027(8) 0.022(7) 0.067(10) -0.004(7) -0.005(8) 0.000(6)
C63 0.027(8) 0.027(7) 0.066(10) 0.008(7) 0.001(8) 0.001(6)
C64 0.042(9) 0.019(7) 0.066(11) -0.014(7) 0.008(8) -0.013(7)
C65 0.058(10) 0.017(7) 0.065(10) 0.018(7) 0.010(8) 0.007(7)
C66 0.040(8) 0.025(7) 0.053(10) 0.000(7) 0.004(7) 0.013(7)
C67 0.065(10) 0.026(8) 0.050(10) -0.016(8) -0.006(8) 0.006(8)
C68 0.063(10) 0.024(8) 0.041(9) -0.007(7) -0.006(8) -0.003(7)
C69 0.138(16) 0.030(9) 0.069(13) -0.021(9) 0.011(12) 0.022(10)
C70 0.19(2) 0.061(11) 0.050(12) 0.004(9) 0.047(13) 0.036(13)
C71 0.135(18) 0.058(11) 0.064(13) 0.004(10) 0.035(12) 0.035(11)
C72 0.076(12) 0.131(17) 0.058(12) -0.033(12) 0.030(10) 0.003(12)
C73 0.070(11) 0.043(8) 0.042(9) 0.000(7) 0.000(8) 0.030(8)
C74 0.013(7) 0.049(8) 0.064(10) 0.003(8) 0.007(7) 0.009(6)
C75 0.054(9) 0.018(7) 0.051(9) 0.011(7) 0.002(8) -0.003(7)
C76 0.023(7) 0.023(7) 0.037(8) 0.005(7) -0.006(6) 0.010(6)
C77 0.037(8) 0.021(7) 0.057(10) 0.002(7) 0.003(8) -0.008(6)
C78 0.019(7) 0.034(8) 0.065(10) 0.009(8) 0.009(7) 0.001(6)
C79 0.030(8) 0.031(8) 0.036(9) 0.017(7) 0.002(7) 0.002(6)
C80 0.019(7) 0.025(7) 0.070(10) 0.002(8) -0.005(7) 0.003(6)
C81 0.031(7) 0.028(7) 0.043(9) -0.002(7) 0.012(7) -0.001(6)
C82 0.046(10) 0.026(8) 0.057(11) 0.024(8) 0.006(9) 0.003(8)
C83 0.050(10) 0.022(7) 0.060(11) -0.001(8) -0.002(9) -0.008(7)
C84 0.075(13) 0.098(14) 0.070(13) -0.011(11) -0.011(11) -0.027(11)
C85 0.092(16) 0.16(2) 0.100(17) -0.082(15) 0.008(13) -0.028(14)
C86 0.13(2) 0.098(17) 0.12(2) -0.043(15) -0.006(18) 0.028(16)
C87 0.17(2) 0.031(10) 0.112(19) -0.014(12) -0.040(17) -0.002(13)
C88 0.099(14) 0.051(11) 0.079(14) 0.021(10) -0.014(11) -0.016(10)
C89 0.047(8) 0.012(6) 0.041(8) 0.009(6) 0.002(7) 0.007(6)
C90 0.065(10) 0.033(8) 0.034(8) -0.005(7) -0.011(7) 0.002(7)
C91 0.068(10) 0.013(6) 0.056(10) 0.021(7) 0.022(8) 0.015(6)
C92 0.081(11) 0.054(9) 0.057(10) 0.014(8) 0.029(9) 0.004(8)
C93 0.077(10) 0.018(7) 0.080(11) 0.014(7) 0.053(9) -0.001(7)
C94 0.081(11) 0.038(8) 0.071(11) -0.026(8) 0.036(9) 0.010(8)
C95 0.052(9) 0.012(6) 0.049(9) -0.007(6) 0.014(7) 0.005(6)
C96 0.090(13) 0.055(10) 0.057(10) 0.003(8) -0.002(9) 0.000(9)
N100 0.046(7) 0.024(5) 0.039(7) 0.001(5) 0.019(5) 0.000(5)
C105 0.067(12) 0.095(16) 0.063(14) 0.014(13) 0.031(11) 0.021(11)
C106 0.069(12) 0.105(15) 0.101(17) -0.009(15) 0.026(12) -0.033(11)
C107 0.073(13) 0.124(18) 0.093(17) -0.007(15) 0.021(12) -0.034(13)
C108 0.079(13) 0.102(16) 0.088(16) 0.004(14) 0.037(12) -0.022(12)
C109 0.156(19) 0.079(13) 0.075(14) 0.013(13) 0.038(14) -0.013(13)
C110 0.128(17) 0.074(13) 0.085(15) -0.012(12) 0.055(13) 0.000(12)
C111 0.055(10) 0.058(11) 0.069(13) 0.004(11) 0.015(9) 0.006(9)
C112 0.068(12) 0.084(14) 0.143(19) -0.024(14) 0.039(13) -0.014(11)
C113 0.16(2) 0.063(15) 0.33(4) 0.04(2) 0.17(3) -0.003(15)
C114 0.18(3) 0.11(2) 0.23(3) 0.04(2) 0.14(3) -0.01(2)
C115 0.057(11) 0.16(2) 0.071(14) 0.012(14) 0.017(10) -0.024(12)
C116 0.086(13) 0.129(16) 0.040(11) -0.008(13) -0.001(10) -0.015(12)
C117 0.076(13) 0.083(15) 0.097(16) 0.006(13) 0.014(12) -0.006(11)
C118 0.121(17) 0.111(16) 0.116(18) -0.031(15) 0.033(15) 0.068(13)
C119 0.20(2) 0.117(19) 0.058(13) 0.012(14) -0.020(14) 0.046(17)
C120 0.108(18) 0.034(12) 0.26(3) 0.024(16) -0.001(19) -0.002(11)
C121 0.058(14) 0.070(17) 0.43(6) -0.09(3) 0.09(2) -0.016(13)
C122 0.21(3) 0.018(13) 0.38(5) 0.028(19) 0.09(3) 0.024(15)

loop_
_atom_type_symbol
_atom_type_description
_atom_type_scat_dispersion_real
_atom_type_scat_dispersion_imag
_atom_type_scat_source
C C 0.0033 0.0016 'International Tables Vol C Tables 4.2.6.8 and 6.1.1.4'
H H 0.0000 0.0000 'International Tables Vol C Tables 4.2.6.8 and 6.1.1.4'
N N 0.0061 0.0033 'International Tables Vol C Tables 4.2.6.8 and 6.1.1.4'
O O 0.0106 0.0060 'International Tables Vol C Tables 4.2.6.8 and 6.1.1.4'
Cl Cl 0.1484 0.1585 'International Tables Vol C Tables 4.2.6.8 and 6.1.1.4'

loop_
_geom_angle_atom_site_label_1
_geom_angle_atom_site_label_2
_geom_angle_atom_site_label_3
_geom_angle
_geom_angle_site_symmetry_1
_geom_angle_site_symmetry_3
_geom_angle_publ_flag
C2 O1 C29 111.3(8) . . ?
C29 N1 C31 119.0(10) . . ?
C29 N1 C30 108.3(10) . . ?
C31 N1 C30 120.9(10) . . ?
C25 C1 C2 117.3(10) . . ?
C25 C1 C24 120.6(10) . . ?
C2 C1 C24 122.2(9) . . ?
C34 N2 C37 125.9(10) . . ?
C3 C2 C1 124.3(10) . . ?
C3 C2 O1 119.7(10) . . ?
C1 C2 O1 116.0(9) . . ?
C8 O3 C44 111.9(8) . . ?
C44 N3 C46 120.3(10) . . ?
C44 N3 C45 109.6(10) . . ?
C46 N3 C45 118.0(9) . . ?
C2 C3 C4 117.1(10) . . ?
C2 C3 C30 123.6(11) . . ?
C4 C3 C30 119.3(10) . . ?
C52 N4 C49 126.5(11) . . ?
C5 C4 O2 123.1(10) . . ?
C5 C4 C3 122.5(10) . . ?
O2 C4 C3 114.4(10) . . ?
C14 O5 C59 111.4(9) . . ?
C61 N5 C59 120.8(10) . . ?
C61 N5 C60 118.9(10) . . ?
C59 N5 C60 109.4(10) . . ?
C4 C5 C25 116.0(10) . . ?
C4 C5 C6 121.1(10) . . ?
C25 C5 C6 122.9(10) . . ?
C67 N6 C64 127.1(11) . . ?
C7 C6 C5 110.3(8) . . ?
C7 C6 C89 112.0(9) . . ?
C5 C6 C89 110.3(8) . . ?
C20 O7 C74 111.5(8) . . ?
C76 N7 C74 120.3(10) . . ?
C76 N7 C75 118.3(9) . . ?
C74 N7 C75 109.0(9) . . ?
C26 C7 C8 116.6(10) . . ?
C26 C7 C6 125.2(10) . . ?
C8 C7 C6 118.2(9) . . ?
C82 N8 C79 126.8(11) . . ?
O3 C8 C7 117.6(9) . . ?
O3 C8 C9 120.0(9) . . ?
C7 C8 C9 122.4(10) . . ?
C10 C9 C8 116.8(10) . . ?
C10 C9 C45 120.8(10) . . ?
C8 C9 C45 122.3(10) . . ?
O13 N10 O14 123(2) . . ?
O13 N10 C105 124.0(19) . . ?
O14 N10 C105 113(2) . . ?
C9 C10 O4 113.7(9) . . ?
C9 C10 C11 123.4(10) . . ?
O4 C10 C11 122.9(9) . . ?
O16 N11 O15 120.1(15) . . ?
O16 N11 C111 121.3(15) . . ?
O15 N11 C111 118.6(14) . . ?
C10 C11 C26 115.5(10) . . ?
C10 C11 C12 120.7(10) . . ?
C26 C11 C12 123.8(10) . . ?
O17 N12 O18 122(2) . . ?
O17 N12 C117 119.7(18) . . ?
O18 N12 C117 117.9(18) . . ?
C13 C12 C11 110.5(9) . . ?
C13 C12 C91 111.6(9) . . ?
C11 C12 C91 111.7(10) . . ?
O19 N13 O20 114.5(18) . . ?
O19 N13 C123 123.3(19) . . ?
O20 N13 C123 122.2(18) . . ?
C14 C13 C27 114.9(11) . . ?
C14 C13 C12 121.2(10) . . ?
C27 C13 C12 123.9(11) . . ?
C15 C14 C13 125.0(10) . . ?
C15 C14 O5 119.5(11) . . ?
C13 C14 O5 115.4(10) . . ?
C14 C15 C16 117.3(12) . . ?
C14 C15 C60 122.2(10) . . ?
C16 C15 C60 120.3(11) . . ?
O6 C16 C17 124.6(11) . . ?
O6 C16 C15 114.7(12) . . ?
C17 C16 C15 120.6(11) . . ?
C16 C17 C27 119.8(10) . . ?
C16 C17 C18 119.6(10) . . ?
C27 C17 C18 120.4(11) . . ?
C93 C18 C19 113.3(9) . . ?
C93 C18 C17 111.6(9) . . ?
C19 C18 C17 108.4(8) . . ?
C28 C19 C20 115.0(10) . . ?
C28 C19 C18 125.9(10) . . ?
C20 C19 C18 119.1(10) . . ?
C21 C20 O7 121.1(11) . . ?
C21 C20 C19 123.1(11) . . ?
O7 C20 C19 115.8(10) . . ?
C22 C21 C20 117.0(11) . . ?
C22 C21 C75 120.3(10) . . ?
C20 C21 C75 122.4(11) . . ?
C21 C22 C23 124.2(10) . . ?
C21 C22 O8 113.0(10) . . ?
C23 C22 O8 122.7(10) . . ?
C22 C23 C28 115.5(11) . . ?
C22 C23 C24 121.7(10) . . ?
C28 C23 C24 122.9(11) . . ?
C95 C24 C23 115.0(10) . . ?
C95 C24 C1 112.1(9) . . ?
C23 C24 C1 108.9(8) . . ?
C1 C25 C5 122.8(11) . . ?
C7 C26 C11 125.1(10) . . ?
C17 C27 C13 122.2(11) . . ?
C19 C28 C23 125.2(11) . . ?
N1 C29 O1 114.4(9) . . ?
N1 C30 C3 111.5(10) . . ?
C36 C31 N1 124.8(12) . . ?
C36 C31 C32 116.0(12) . . ?
N1 C31 C32 119.1(11) . . ?
C33 C32 C31 119.6(12) . . ?
C32 C33 C34 124.3(12) . . ?
N2 C34 C33 118.7(11) . . ?
N2 C34 C35 125.0(11) . . ?
C33 C34 C35 116.0(12) . . ?
C36 C35 C34 120.7(11) . . ?
C31 C36 C35 123.3(12) . . ?
O9 C37 N2 123.5(13) . . ?
O9 C37 C38 120.3(12) . . ?
N2 C37 C38 115.9(11) . . ?
C39 C38 C43 118.8(13) . . ?
C39 C38 C37 124.5(13) . . ?
C43 C38 C37 116.5(12) . . ?
C38 C39 C40 119.0(14) . . ?
C41 C40 C39 123.5(14) . . ?
C40 C41 C42 117.7(15) . . ?
C43 C42 C41 120.0(15) . . ?
C42 C43 C38 120.9(13) . . ?
N3 C44 O3 113.4(9) . . ?
C9 C45 N3 110.2(9) . . ?
C47 C46 C51 119.2(11) . . ?
C47 C46 N3 119.4(10) . . ?
C51 C46 N3 121.2(11) . . ?
C46 C47 C48 121.0(10) . . ?
C47 C48 C49 119.3(11) . . ?
C50 C49 N4 123.7(11) . . ?
C50 C49 C48 118.6(12) . . ?
N4 C49 C48 117.6(12) . . ?
C49 C50 C51 123.1(12) . . ?
C50 C51 C46 118.6(12) . . ?
O10 C52 N4 118.7(13) . . ?
O10 C52 C53 122.7(13) . . ?
N4 C52 C53 118.5(13) . . ?
C54 C53 C58 120.0(14) . . ?
C54 C53 C52 124.0(13) . . ?
C58 C53 C52 116.0(15) . . ?
C53 C54 C55 120.4(15) . . ?
C56 C55 C54 119.4(18) . . ?
C55 C56 C57 119.7(19) . . ?
C58 C57 C56 122.4(18) . . ?
C57 C58 C53 118.2(16) . . ?
O5 C59 N5 111.8(9) . . ?
N5 C60 C15 110.7(10) . . ?
C62 C61 C66 116.6(12) . . ?
C62 C61 N5 121.6(11) . . ?
C66 C61 N5 121.7(12) . . ?
C63 C62 C61 121.9(12) . . ?
C62 C63 C64 122.7(13) . . ?
C63 C64 N6 119.7(13) . . ?
C63 C64 C65 116.2(12) . . ?
N6 C64 C65 124.0(12) . . ?
C66 C65 C64 121.1(12) . . ?
C65 C66 C61 121.3(12) . . ?
O11 C67 N6 120.8(13) . . ?
O11 C67 C68 120.7(12) . . ?
N6 C67 C68 118.5(12) . . ?
C69 C68 C73 117.0(13) . . ?
C69 C68 C67 124.3(14) . . ?
C73 C68 C67 118.7(12) . . ?
C68 C69 C70 120.7(15) . . ?
C71 C70 C69 120.4(17) . . ?
C70 C71 C72 120.1(17) . . ?
C71 C72 C73 122.0(16) . . ?
C72 C73 C68 119.7(14) . . ?
N7 C74 O7 113.6(9) . . ?
C21 C75 N7 110.7(9) . . ?
C77 C76 N7 120.9(10) . . ?
C77 C76 C81 117.7(11) . . ?
N7 C76 C81 121.2(11) . . ?
C78 C77 C76 121.4(11) . . ?
C77 C78 C79 122.4(12) . . ?
C78 C79 N8 119.1(11) . . ?
C78 C79 C80 116.7(12) . . ?
N8 C79 C80 124.2(11) . . ?
C81 C80 C79 122.0(11) . . ?
C80 C81 C76 119.7(11) . . ?
O12 C82 N8 120.2(13) . . ?
O12 C82 C83 120.7(14) . . ?
N8 C82 C83 119.1(13) . . ?
C88 C83 C84 118.5(15) . . ?
C88 C83 C82 117.6(15) . . ?
C84 C83 C82 123.9(14) . . ?
C83 C84 C85 122.7(16) . . ?
C86 C85 C84 118(2) . . ?
C85 C86 C87 122(2) . . ?
C88 C87 C86 117.2(19) . . ?
C83 C88 C87 121.5(18) . . ?
C90 C89 C6 109.6(9) . . ?
C92 C91 C12 112.9(10) . . ?
C18 C93 C94 113.3(10) . . ?
C24 C95 C96 111.6(10) . . ?
C104 N100 C101 108.2(13) . . ?
C104 N100 C103 134(2) . . ?
C101 N100 C103 104.1(11) . . ?
C104 N100 C102 102.9(14) . . ?
C101 N100 C102 105.0(11) . . ?
C103 N100 C102 99.2(12) . . ?
C110 C105 C106 120.3(18) . . ?
C110 C105 N10 123.7(19) . . ?
C106 C105 N10 116(2) . . ?
C105 C106 C107 118.9(18) . . ?
C108 C107 C106 121(2) . . ?
C107 C108 C109 121(2) . . ?
C108 C109 C110 120.9(18) . . ?
C105 C110 C109 118.0(18) . . ?
C116 C111 C112 125.9(18) . . ?
C116 C111 N11 117.7(16) . . ?
C112 C111 N11 116.4(18) . . ?
C111 C112 C113 113.7(19) . . ?
C112 C113 C114 120(2) . . ?
C115 C114 C113 119(2) . . ?
C114 C115 C116 122(2) . . ?
C111 C116 C115 119.3(19) . . ?
C122 C117 C118 129(2) . . ?
C122 C117 N12 113(2) . . ?
C118 C117 N12 117.8(19) . . ?
C117 C118 C119 115.7(18) . . ?
C120 C119 C118 122(2) . . ?
C119 C120 C121 115(2) . . ?
C122 C121 C120 124(2) . . ?
C117 C122 C121 113(3) . . ?
N13 C123 C124 122.7(17) . . ?
N13 C123 C128 111.7(15) . . ?
C124 C123 C128 125.2(15) . . ?
C125 C124 C123 135.0(18) . . ?
C124 C125 C126 99.4(16) . . ?
C127 C126 C125 132.7(15) . . ?
C126 C127 C128 119.3(15) . . ?
C127 C128 C123 108.3(14) . . ?
C130 O130 N136 81(5) . . ?
C130 O130 C134 93(5) . . ?
N136 O130 C134 149(4) . . ?
O130 C130 N136 66(4) . . ?
O130 C130 C134 60(4) . . ?
N136 C130 C134 119(3) . . ?
C135 C133 C134 135(3) 3 . ?
O130 C134 C130 27(2) . . ?
O130 C134 C133 82(3) . . ?
C130 C134 C133 106(3) . . ?
C133 C135 N136 128(2) 3 . ?
C133 C135 C135 108(3) 3 3 ?
N136 C135 C135 124(3) . 3 ?
O135 N136 O130 149(3) . . ?
O135 N136 C130 121(3) . . ?
O130 N136 C130 32.3(19) . . ?
O135 N136 C135 110(3) . . ?
O130 N136 C135 99(2) . . ?
C130 N136 C135 129(3) . . ?

loop_
_geom_bond_atom_site_label_1
_geom_bond_atom_site_label_2
_geom_bond_distance
_geom_bond_site_symmetry_2
_geom_bond_publ_flag
O1 C2 1.412(11) . ?
O1 C29 1.478(12) . ?
N1 C29 1.383(13) . ?
N1 C31 1.399(14) . ?
N1 C30 1.459(13) . ?
C1 C25 1.368(13) . ?
C1 C2 1.378(14) . ?
C1 C24 1.554(14) . ?
O2 C4 1.389(12) . ?
N2 C34 1.372(14) . ?
N2 C37 1.373(14) . ?
C2 C3 1.349(14) . ?
O3 C8 1.396(12) . ?
O3 C44 1.486(11) . ?
N3 C44 1.378(13) . ?
N3 C46 1.423(13) . ?
N3 C45 1.492(13) . ?
C3 C4 1.416(15) . ?
C3 C30 1.482(14) . ?
O4 C10 1.390(11) . ?
N4 C52 1.369(14) . ?
N4 C49 1.406(14) . ?
C4 C5 1.380(14) . ?
O5 C14 1.413(12) . ?
O5 C59 1.426(13) . ?
N5 C61 1.432(15) . ?
N5 C59 1.438(14) . ?
N5 C60 1.442(13) . ?
C5 C25 1.429(13) . ?
C5 C6 1.548(14) . ?
O6 C16 1.351(13) . ?
N6 C67 1.364(14) . ?
N6 C64 1.393(15) . ?
C6 C7 1.522(13) . ?
C6 C89 1.551(14) . ?
O7 C20 1.414(12) . ?
O7 C74 1.449(13) . ?
N7 C76 1.406(13) . ?
N7 C74 1.413(13) . ?
N7 C75 1.502(14) . ?
C7 C26 1.370(13) . ?
C7 C8 1.396(14) . ?
O8 C22 1.402(12) . ?
N8 C82 1.344(15) . ?
N8 C79 1.403(14) . ?
C8 C9 1.421(14) . ?
O9 C37 1.230(14) . ?
C9 C10 1.389(13) . ?
C9 C45 1.481(14) . ?
O10 C52 1.264(15) . ?
N10 O13 1.219(19) . ?
N10 O14 1.231(17) . ?
N10 C105 1.47(2) . ?
C10 C11 1.400(13) . ?
O11 C67 1.247(13) . ?
N11 O16 1.224(13) . ?
N11 O15 1.244(14) . ?
N11 C111 1.472(19) . ?
C11 C26 1.404(13) . ?
C11 C12 1.519(14) . ?
O12 C82 1.242(14) . ?
N12 O17 1.195(17) . ?
N12 O18 1.255(17) . ?
N12 C117 1.48(2) . ?
C12 C13 1.494(15) . ?
C12 C91 1.558(15) . ?
N13 O19 1.276(18) . ?
N13 O20 1.294(17) . ?
N13 C123 1.306(18) . ?
C13 C14 1.406(15) . ?
C13 C27 1.414(14) . ?
C14 C15 1.390(15) . ?
C15 C16 1.412(15) . ?
C15 C60 1.506(15) . ?
C16 C17 1.385(15) . ?
C17 C27 1.405(14) . ?
C17 C18 1.584(14) . ?
C18 C93 1.506(15) . ?
C18 C19 1.531(14) . ?
C19 C28 1.382(14) . ?
C19 C20 1.423(15) . ?
C20 C21 1.382(14) . ?
C21 C22 1.382(15) . ?
C21 C75 1.479(15) . ?
C22 C23 1.386(14) . ?
C23 C28 1.391(14) . ?
C23 C24 1.527(15) . ?
C24 C95 1.507(14) . ?
C31 C36 1.369(15) . ?
C31 C32 1.449(16) . ?
C32 C33 1.356(16) . ?
C33 C34 1.388(16) . ?
C34 C35 1.403(15) . ?
C35 C36 1.386(15) . ?
C37 C38 1.491(17) . ?
C38 C39 1.373(16) . ?
C38 C43 1.431(17) . ?
C39 C40 1.396(19) . ?
C40 C41 1.362(19) . ?
C41 C42 1.422(19) . ?
C42 C43 1.371(18) . ?
C46 C47 1.380(15) . ?
C46 C51 1.402(14) . ?
C47 C48 1.400(15) . ?
C48 C49 1.410(14) . ?
C49 C50 1.349(15) . ?
C50 C51 1.391(15) . ?
C52 C53 1.457(18) . ?
C53 C54 1.339(17) . ?
C53 C58 1.419(17) . ?
C54 C55 1.438(19) . ?
C55 C56 1.34(2) . ?
C56 C57 1.38(2) . ?
C57 C58 1.36(2) . ?
C61 C62 1.397(16) . ?
C61 C66 1.410(15) . ?
C62 C63 1.340(16) . ?
C63 C64 1.389(15) . ?
C64 C65 1.420(16) . ?
C65 C66 1.363(15) . ?
C67 C68 1.494(17) . ?
C68 C69 1.388(17) . ?
C68 C73 1.392(16) . ?
C69 C70 1.40(2) . ?
C70 C71 1.32(2) . ?
C71 C72 1.34(2) . ?
C72 C73 1.377(19) . ?
C76 C77 1.389(15) . ?
C76 C81 1.423(14) . ?
C77 C78 1.349(15) . ?
C78 C79 1.383(15) . ?
C79 C80 1.412(15) . ?
C80 C81 1.361(15) . ?
C82 C83 1.489(18) . ?
C83 C88 1.374(18) . ?
C83 C84 1.378(19) . ?
C84 C85 1.39(2) . ?
C85 C86 1.36(2) . ?
C86 C87 1.42(3) . ?
C87 C88 1.40(2) . ?
C89 C90 1.529(14) . ?
C91 C92 1.527(15) . ?
C93 C94 1.565(14) . ?
C95 C96 1.517(16) . ?
N100 C104 1.408(18) . ?
N100 C101 1.428(15) . ?
N100 C103 1.464(16) . ?
N100 C102 1.472(15) . ?
C105 C110 1.36(2) . ?
C105 C106 1.38(2) . ?
C106 C107 1.39(2) . ?
C107 C108 1.29(2) . ?
C108 C109 1.36(2) . ?
C109 C110 1.39(2) . ?
C111 C116 1.331(19) . ?
C111 C112 1.37(2) . ?
C112 C113 1.43(3) . ?
C113 C114 1.43(3) . ?
C114 C115 1.33(3) . ?
C115 C116 1.34(2) . ?
C117 C122 1.29(3) . ?
C117 C118 1.39(2) . ?
C118 C119 1.40(2) . ?
C119 C120 1.32(2) . ?
C120 C121 1.51(3) . ?
C121 C122 1.36(4) . ?
C123 C124 1.347(18) . ?
C123 C128 1.458(18) . ?
C124 C125 1.31(2) . ?
C125 C126 1.52(2) . ?
C126 C127 1.400(18) . ?
C127 C128 1.422(17) . ?
O130 C130 0.69(4) . ?
O130 N136 1.19(3) . ?
O130 C134 1.33(5) . ?
C130 N136 1.28(4) . ?
C130 C134 1.54(6) . ?
C133 C135 1.33(4) 3 ?
C133 C134 1.60(5) . ?
O135 N136 1.02(3) . ?
C135 C133 1.33(4) 3 ?
C135 N136 1.38(2) . ?
C135 C135 1.44(3) 3 ?
